data_7061266
loop_
_publ_author_name
'Celed\'on, Salvador'
'Hamon, Paul'
'Artigas, Vania'
'Fuentealba, Mauricio'
'Kahlal, Samia'
'Carrillo, David'
'Saillard, Jean-Yves'
'Hamon, Jean-Ren\'e'
'Manzur, Carolina'

_publ_section_title
;
 Ferrocene functionalized enantiomerically pure Schiff bases and their
 Zn(ii) and Pd(ii) complexes: a spectroscopic, crystallographic,
 electrochemical and computational investigation
;
_journal_issue 8
_journal_name_full 'New Journal of Chemistry'
_journal_page_first 3948
_journal_page_last 3960
_journal_paper_doi 10.1039/D1NJ06106B
_journal_volume 46
_journal_year 2022
_chemical_absolute_configuration ad
_chemical_formula_moiety 'C25 H28 Fe N2 O2, C3 H8 O'
_chemical_formula_sum 'C28 H36 Fe N2 O3'
_chemical_formula_weight 504.44
_space_group_crystal_system orthorhombic
_space_group_IT_number 19
_space_group_name_Hall 'P 2ac 2ab'
_space_group_name_H-M_alt 'P 21 21 21'
_atom_sites_solution_hydrogens mixed
_atom_sites_solution_primary direct
_audit_creation_date 2020-12-01
_audit_creation_method
;
Olex2 1.2
(compiled 2018.05.29 svn.r3508 for OlexSys, GUI svn.r5506)
;
_audit_update_record
;
2022-01-27 deposited with the CCDC.	2022-02-02 downloaded from the CCDC.
;
_cell_angle_alpha 90
_cell_angle_beta 90
_cell_angle_gamma 90
_cell_formula_units_Z 4
_cell_length_a 10.2197(6)
_cell_length_b 10.3087(5)
_cell_length_c 25.1548(12)
_cell_measurement_reflns_used 9553
_cell_measurement_temperature 296(2)
_cell_measurement_theta_max 25.17
_cell_measurement_theta_min 2.55
_cell_volume 2650.1(2)
_computing_cell_refinement 'SAINT v8.27A (Bruker, 2012)'
_computing_data_collection 'Apex3 v2017.3-0 (Bruker, 2016)'
_computing_data_reduction 'SAINT v8.27A (Bruker, 2012)'
_computing_molecular_graphics 'Olex2 (Dolomanov et al., 2009)'
_computing_publication_material 'Olex2 (Dolomanov et al., 2009)'
_computing_structure_refinement 'XL (Sheldrick, 2008)'
_computing_structure_solution 'XS (Sheldrick, 2008)'
_diffrn_ambient_temperature 296.15
_diffrn_measured_fraction_theta_full 0.999
_diffrn_measured_fraction_theta_max 0.998
_diffrn_measurement_device_type 'Bruker APEX-II CCD'
_diffrn_measurement_method '\f and \w scans'
_diffrn_radiation_monochromator graphite
_diffrn_radiation_type MoK\a
_diffrn_radiation_wavelength 0.71073
_diffrn_reflns_av_R_equivalents 0.0465
_diffrn_reflns_av_unetI/netI 0.0173
_diffrn_reflns_Laue_measured_fraction_full 0.999
_diffrn_reflns_Laue_measured_fraction_max 0.998
_diffrn_reflns_limit_h_max 12
_diffrn_reflns_limit_h_min -12
_diffrn_reflns_limit_k_max 12
_diffrn_reflns_limit_k_min -12
_diffrn_reflns_limit_l_max 31
_diffrn_reflns_limit_l_min -31
_diffrn_reflns_number 88090
_diffrn_reflns_point_group_measured_fraction_full 1.000
_diffrn_reflns_point_group_measured_fraction_max 0.998
_diffrn_reflns_theta_full 26.000
_diffrn_reflns_theta_max 26.432
_diffrn_reflns_theta_min 2.135
_diffrn_standards_number 0
_exptl_absorpt_coefficient_mu 0.599
_exptl_absorpt_correction_T_max 0.9668
_exptl_absorpt_correction_T_min 0.8480
_exptl_absorpt_correction_type numerical
_exptl_absorpt_process_details
'SADABS-2012/1 (Bruker,2012) was used for absorption correction. wR2(int) was 0.0612 before and 0.0558 after correction. The Ratio of minimum to maximum transmission is 0.8771. The \l/2 correction factor is 0.0015.'
_exptl_crystal_colour 'clear light brown'
_exptl_crystal_colour_lustre clear
_exptl_crystal_colour_modifier light
_exptl_crystal_colour_primary brown
_exptl_crystal_density_diffrn 1.264
_exptl_crystal_description plate
_exptl_crystal_F_000 1072
_exptl_crystal_size_max 0.388
_exptl_crystal_size_mid 0.201
_exptl_crystal_size_min 0.098
_refine_diff_density_max 0.414
_refine_diff_density_min -0.266
_refine_diff_density_rms 0.048
_refine_ls_abs_structure_details
;
 Flack x determined using 1899 quotients [(I+)-(I-)]/[(I+)+(I-)]
 (Parsons, Flack and Wagner, Acta Cryst. B69 (2013) 249-259).
;
_refine_ls_abs_structure_Flack -0.011(4)
_refine_ls_extinction_method none
_refine_ls_goodness_of_fit_ref 1.078
_refine_ls_hydrogen_treatment mixed
_refine_ls_matrix_type full
_refine_ls_number_parameters 318
_refine_ls_number_reflns 5444
_refine_ls_number_restraints 36
_refine_ls_restrained_S_all 1.091
_refine_ls_R_factor_all 0.0474
_refine_ls_R_factor_gt 0.0378
_refine_ls_shift/su_max 0.000
_refine_ls_shift/su_mean 0.000
_refine_ls_structure_factor_coef Fsqd
_refine_ls_weighting_details 'w=1/[\s^2^(Fo^2^)+(0.0617P)^2^+0.5146P] where P=(Fo^2^+2Fc^2^)/3'
_refine_ls_weighting_scheme calc
_refine_ls_wR_factor_gt 0.0976
_refine_ls_wR_factor_ref 0.1036
_reflns_Friedel_coverage 0.762
_reflns_Friedel_fraction_full 1.000
_reflns_Friedel_fraction_max 0.997
_reflns_number_gt 4801
_reflns_number_total 5444
_reflns_threshold_expression 'I > 2\s(I)'
_cod_data_source_file d1nj06106b3.cif
_cod_data_source_block test
_cod_depositor_comments 'Adding full bibliography for 7061265--7061266.cif.'
_cod_database_code 7061266
_shelx_shelxl_version_number 2016/6
_shelx_space_group_comment
;
The symmetry employed for this shelxl refinement is uniquely defined
by the following loop, which should always be used as a source of
symmetry information in preference to the above space-group names.
They are only intended as comments.
;
_olex2_refinement_description
;
1. Fixed Uiso
 At 1.2 times of:
  All C(H) groups, All C(H,H) groups, All N(H) groups, All N(H,H) groups
 At 1.5 times of:
  All C(H,H,H) groups, All O(H) groups
2. Shared sites
{O3, O3A}
{C26, C28A}
{C26A, C28}
3. Restrained distances
 C26-C27 = C27-C28
 1.498 with sigma of 0.01
 C26A-C27A = C27A-C28A
 1.498 with sigma of 0.01
 O3-C27
 1.429 with sigma of 0.01
 O3A-C27A
 1.429 with sigma of 0.01
 C26-C28
 2.435 with sigma of 0.004
 C26A-C28A
 2.435 with sigma of 0.004
 O3-C26
 2.348 with sigma of 0.004
 O3-C28
 2.348 with sigma of 0.004
 O3A-C26A
 2.348 with sigma of 0.004
 O3A-C28A
 2.348 with sigma of 0.004
4. Uiso/Uaniso restraints and constraints
Uanis(C28A) \\sim Ueq, Uanis(C26) \\sim Ueq: with sigma of 0.1 and sigma for
terminal atoms of 0.2
Uanis(C26A) \\sim Ueq, Uanis(C28) \\sim Ueq: with sigma of 0.1 and sigma for
terminal atoms of 0.2
Uanis(C27A) = Uanis(C27)
Uanis(C28A) = Uanis(C26)
Uanis(C26) = Uanis(C28A)
Uanis(C26A) = Uanis(C28)
Uanis(O3) = Uanis(O3A)
5. Others
 Sof(C26A)=Sof(H)=Sof(HA)=Sof(HB)=Sof(C27A)=Sof(HC)=Sof(C28A)=Sof(HD)=Sof(HE)=
 Sof(HF)=Sof(O3A)=Sof(HG)=1-FVAR(1)
 Sof(O3)=Sof(H3A)=Sof(C28)=Sof(H28A)=Sof(H28B)=Sof(H28C)=Sof(C27)=Sof(H27)=
 Sof(C26)=Sof(H26A)=Sof(H26B)=Sof(H26C)=FVAR(1)
6.a Ternary CH refined with riding coordinates:
 C20(H20), C25(H25), C27(H27), C27A(HC)
6.b Secondary CH2 refined with riding coordinates:
 C21(H21A,H21B), C22(H22A,H22B), C23(H23A,H23B), C24(H24A,H24B)
6.c Me refined with riding coordinates:
 C28(H28A,H28B,H28C), C26(H26A,H26B,H26C), C26A(H,HA,HB), C28A(HD,HE,HF)
6.d Aromatic/amide H refined with riding coordinates:
 N1(H1), C1(H1A), C2(H2C), C3(H3), C4(H4), C5(H5), C6(H6), C7(H7), C8(H8),
 C9(H9), C12(H12), C15(H15), C16(H16), C18(H18), C19(H19)
6.e Tetrahedral OH refined with riding coordinates:
 O3(H3A), O3A(HG)
6.f Idealised tetrahedral OH refined as rotating group:
 O2(H2)
;
_olex2_submission_special_instructions 'No special instructions were received'

loop_
_space_group_symop_operation_xyz
'x, y, z'
'-x+1/2, -y, z+1/2'
'x+1/2, -y+1/2, -z'
'-x, y+1/2, -z+1/2'

loop_
_atom_site_label
_atom_site_type_symbol
_atom_site_fract_x
_atom_site_fract_y
_atom_site_fract_z
_atom_site_U_iso_or_equiv
_atom_site_adp_type
_atom_site_occupancy
_atom_site_site_symmetry_order
_atom_site_calc_flag
_atom_site_refinement_flags_posn
_atom_site_refinement_flags_adp
_atom_site_refinement_flags_occupancy
_atom_site_disorder_assembly
_atom_site_disorder_group
Fe1 Fe 0.35353(5) 0.65012(5) 0.23559(2) 0.04823(16) Uani 1 1 d . . . . .
O1 O 0.3312(3) 0.8188(2) 0.09899(9) 0.0474(6) Uani 1 1 d . . . . .
O2 O 0.0196(3) 0.1908(2) -0.07995(10) 0.0468(6) Uani 1 1 d . . . . .
H2 H 0.049270 0.122685 -0.068174 0.070 Uiso 1 1 calc GR . . . .
N1 N 0.2278(3) 0.7386(2) 0.00702(10) 0.0384(6) Uani 1 1 d . . . . .
H1 H 0.213195 0.803811 0.027482 0.046 Uiso 1 1 calc R . . . .
N2 N 0.1032(3) 0.9605(3) -0.04259(15) 0.0478(7) Uani 1 1 d . . . . .
H2A H 0.050(5) 0.910(4) -0.0602(18) 0.057 Uiso 1 1 d R . . . .
H2B H 0.092(4) 0.970(4) -0.0069(18) 0.057 Uiso 1 1 d R . . . .
C1 C 0.2216(5) 0.7709(6) 0.2709(2) 0.0826(14) Uani 1 1 d . . . . .
H1A H 0.216095 0.860190 0.266024 0.099 Uiso 1 1 calc R . . . .
C2 C 0.2933(6) 0.7119(7) 0.30874(17) 0.0876(17) Uani 1 1 d . . . . .
H2C H 0.345977 0.752985 0.333747 0.105 Uiso 1 1 calc R . . . .
C3 C 0.2753(7) 0.5802(8) 0.3040(2) 0.099(2) Uani 1 1 d . . . . .
H3 H 0.312721 0.517657 0.325860 0.119 Uiso 1 1 calc R . . . .
C4 C 0.1913(7) 0.5546(7) 0.2608(3) 0.111(2) Uani 1 1 d . . . . .
H4 H 0.164090 0.474121 0.248241 0.133 Uiso 1 1 calc R . . . .
C5 C 0.1574(5) 0.6795(7) 0.24048(19) 0.0918(18) Uani 1 1 d . . . . .
H5 H 0.102015 0.696276 0.211948 0.110 Uiso 1 1 calc R . . . .
C6 C 0.4802(4) 0.7573(4) 0.19059(14) 0.0498(8) Uani 1 1 d . . . . .
H6 H 0.478740 0.846785 0.185901 0.060 Uiso 1 1 calc R . . . .
C7 C 0.5493(4) 0.6908(5) 0.23058(17) 0.0627(10) Uani 1 1 d . . . . .
H7 H 0.600469 0.728430 0.256973 0.075 Uiso 1 1 calc R . . . .
C8 C 0.5272(4) 0.5567(5) 0.22351(14) 0.0615(11) Uani 1 1 d . . . . .
H8 H 0.561746 0.490692 0.244444 0.074 Uiso 1 1 calc R . . . .
C9 C 0.4439(4) 0.5396(3) 0.17937(13) 0.0497(8) Uani 1 1 d . . . . .
H9 H 0.414183 0.460761 0.166099 0.060 Uiso 1 1 calc R . . . .
C10 C 0.4131(3) 0.6655(3) 0.15859(12) 0.0400(7) Uani 1 1 d . . . . .
C11 C 0.3339(3) 0.7017(3) 0.11164(11) 0.0358(6) Uani 1 1 d . . . . .
C12 C 0.2733(3) 0.6024(3) 0.08116(12) 0.0370(7) Uani 1 1 d . . . . .
H12 H 0.263189 0.521171 0.096730 0.044 Uiso 1 1 calc R . . . .
C13 C 0.2287(3) 0.6191(3) 0.02996(12) 0.0342(6) Uani 1 1 d . . . . .
C14 C 0.1776(3) 0.5075(3) -0.00075(12) 0.0347(6) Uani 1 1 d . . . . .
C15 C 0.2385(3) 0.3876(3) 0.00254(13) 0.0417(7) Uani 1 1 d . . . . .
H15 H 0.314252 0.378621 0.022679 0.050 Uiso 1 1 calc R . . . .
C16 C 0.1873(3) 0.2807(3) -0.02402(14) 0.0427(7) Uani 1 1 d . . . . .
H16 H 0.229480 0.200934 -0.021718 0.051 Uiso 1 1 calc R . . . .
C17 C 0.0741(3) 0.2922(3) -0.05384(12) 0.0367(7) Uani 1 1 d . . . . .
C18 C 0.0140(3) 0.4124(3) -0.05776(14) 0.0423(7) Uani 1 1 d . . . . .
H18 H -0.061441 0.421429 -0.078077 0.051 Uiso 1 1 calc R . . . .
C19 C 0.0649(3) 0.5182(3) -0.03197(13) 0.0399(7) Uani 1 1 d . . . . .
H19 H 0.023803 0.598246 -0.035288 0.048 Uiso 1 1 calc R . . . .
C20 C 0.2494(3) 0.7660(3) -0.04952(12) 0.0367(7) Uani 1 1 d . . . . .
H20 H 0.182569 0.721240 -0.070596 0.044 Uiso 1 1 calc R . . . .
C21 C 0.3839(4) 0.7200(4) -0.06686(15) 0.0564(10) Uani 1 1 d . . . . .
H21A H 0.388711 0.626424 -0.063428 0.068 Uiso 1 1 calc R . . . .
H21B H 0.449705 0.757606 -0.043746 0.068 Uiso 1 1 calc R . . . .
C22 C 0.4127(6) 0.7582(5) -0.12433(19) 0.0782(14) Uani 1 1 d . . . . .
H22A H 0.500452 0.730942 -0.133820 0.094 Uiso 1 1 calc R . . . .
H22B H 0.351553 0.714944 -0.147916 0.094 Uiso 1 1 calc R . . . .
C23 C 0.4004(5) 0.9044(4) -0.1309(2) 0.0737(14) Uani 1 1 d . . . . .
H23A H 0.467280 0.946975 -0.109781 0.088 Uiso 1 1 calc R . . . .
H23B H 0.414623 0.927195 -0.167827 0.088 Uiso 1 1 calc R . . . .
C24 C 0.2666(4) 0.9519(4) -0.11355(15) 0.0534(9) Uani 1 1 d . . . . .
H24A H 0.263811 1.045734 -0.116390 0.064 Uiso 1 1 calc R . . . .
H24B H 0.200776 0.916753 -0.137286 0.064 Uiso 1 1 calc R . . . .
C25 C 0.2344(3) 0.9128(3) -0.05699(13) 0.0370(7) Uani 1 1 d . . . . .
H25 H 0.297750 0.955468 -0.033513 0.044 Uiso 1 1 calc R . . . .
O3 O 0.1455(5) 1.0193(3) 0.08132(13) 0.0976(12) Uani 0.580(10) 1 d D . P A 1
H3A H 0.198092 0.965528 0.092277 0.146 Uiso 0.580(10) 1 calc R . P A 1
C28 C 0.0209(8) 1.2008(6) 0.1062(3) 0.154(4) Uani 0.580(10) 1 d D U P A 1
H28A H -0.017682 1.244888 0.135902 0.231 Uiso 0.580(10) 1 calc R . P A 1
H28B H 0.082227 1.257313 0.088887 0.231 Uiso 0.580(10) 1 calc R . P A 1
H28C H -0.046448 1.176528 0.081473 0.231 Uiso 0.580(10) 1 calc R . P A 1
C27 C 0.0886(10) 1.0847(9) 0.1248(3) 0.079(2) Uani 0.580(10) 1 d D . P A 1
H27 H 0.020639 1.026768 0.138660 0.095 Uiso 0.580(10) 1 calc R . P A 1
C26 C 0.1796(11) 1.1032(10) 0.1670(3) 0.198(5) Uani 0.580(10) 1 d D U P A 1
H26A H 0.137410 1.147854 0.195749 0.297 Uiso 0.580(10) 1 calc R . P A 1
H26B H 0.210460 1.020411 0.179154 0.297 Uiso 0.580(10) 1 calc R . P A 1
H26C H 0.252190 1.153783 0.154476 0.297 Uiso 0.580(10) 1 calc R . P A 1
C26A C 0.0209(8) 1.2008(6) 0.1062(3) 0.154(4) Uani 0.420(10) 1 d D U P A 2
H H 0.021039 1.276200 0.128552 0.231 Uiso 0.420(10) 1 calc R . P A 2
HA H 0.012881 1.226956 0.069682 0.231 Uiso 0.420(10) 1 calc R . P A 2
HB H -0.051602 1.146098 0.115503 0.231 Uiso 0.420(10) 1 calc R . P A 2
C27A C 0.1434(13) 1.1292(11) 0.1134(4) 0.079(2) Uani 0.420(10) 1 d D . P A 2
HC H 0.212082 1.186048 0.099402 0.095 Uiso 0.420(10) 1 calc R . P A 2
C28A C 0.1796(11) 1.1032(10) 0.1670(3) 0.198(5) Uani 0.420(10) 1 d D U P A 2
HD H 0.176425 1.182087 0.187207 0.297 Uiso 0.420(10) 1 calc R . P A 2
HE H 0.119964 1.041261 0.182004 0.297 Uiso 0.420(10) 1 calc R . P A 2
HF H 0.266781 1.068632 0.167854 0.297 Uiso 0.420(10) 1 calc R . P A 2
O3A O 0.1455(5) 1.0193(3) 0.08132(13) 0.0976(12) Uani 0.420(10) 1 d D . P A 2
HG H 0.182764 0.960186 0.097012 0.146 Uiso 0.420(10) 1 calc R . P A 2

loop_
_atom_site_aniso_label
_atom_site_aniso_U_11
_atom_site_aniso_U_22
_atom_site_aniso_U_33
_atom_site_aniso_U_23
_atom_site_aniso_U_13
_atom_site_aniso_U_12
Fe1 0.0548(3) 0.0616(3) 0.0284(2) -0.0012(2) -0.0001(2) 0.0005(3)
O1 0.0713(17) 0.0309(11) 0.0401(11) 0.0003(8) -0.0051(11) -0.0015(10)
O2 0.0526(14) 0.0344(11) 0.0533(14) -0.0028(10) -0.0120(11) -0.0026(10)
N1 0.0558(17) 0.0264(12) 0.0330(12) -0.0006(10) -0.0027(12) 0.0026(11)
N2 0.0450(17) 0.0379(15) 0.0603(19) 0.0065(14) -0.0015(14) 0.0020(12)
C1 0.075(3) 0.096(4) 0.076(3) -0.007(3) 0.023(3) 0.015(3)
C2 0.086(4) 0.139(5) 0.038(2) -0.018(3) 0.007(2) 0.015(4)
C3 0.104(5) 0.129(5) 0.065(3) 0.037(4) 0.035(3) 0.023(4)
C4 0.111(5) 0.108(5) 0.115(5) -0.024(4) 0.058(4) -0.048(4)
C5 0.052(2) 0.168(6) 0.056(2) 0.008(3) -0.001(2) 0.003(3)
C6 0.054(2) 0.055(2) 0.0411(17) -0.0046(16) -0.0014(15) -0.0054(17)
C7 0.053(2) 0.090(3) 0.045(2) -0.005(2) -0.0112(18) -0.001(2)
C8 0.066(3) 0.079(3) 0.040(2) 0.0107(18) -0.0024(17) 0.022(2)
C9 0.067(2) 0.0442(18) 0.0381(17) 0.0009(14) 0.0037(16) 0.0092(17)
C10 0.0497(18) 0.0398(16) 0.0305(14) -0.0018(13) 0.0029(13) -0.0002(14)
C11 0.0435(18) 0.0334(14) 0.0305(13) -0.0004(11) 0.0053(13) 0.0011(13)
C12 0.0453(18) 0.0311(14) 0.0344(15) 0.0026(12) 0.0004(13) -0.0022(13)
C13 0.0359(16) 0.0296(14) 0.0371(14) 0.0001(11) 0.0019(12) 0.0029(12)
C14 0.0356(17) 0.0334(15) 0.0353(14) 0.0003(11) -0.0002(12) -0.0007(12)
C15 0.0425(18) 0.0372(17) 0.0454(17) 0.0012(13) -0.0105(15) 0.0020(13)
C16 0.0455(18) 0.0302(15) 0.0524(18) -0.0004(13) -0.0074(15) 0.0052(13)
C17 0.0397(16) 0.0317(14) 0.0386(15) 0.0008(12) 0.0003(13) -0.0035(13)
C18 0.0377(17) 0.0398(17) 0.0493(18) -0.0003(14) -0.0091(15) 0.0028(14)
C19 0.0403(17) 0.0317(15) 0.0475(17) 0.0007(13) -0.0067(14) 0.0054(13)
C20 0.0468(17) 0.0314(15) 0.0318(14) -0.0005(12) -0.0036(13) 0.0007(13)
C21 0.068(3) 0.0446(19) 0.057(2) 0.0079(16) 0.0100(18) 0.0152(18)
C22 0.096(4) 0.075(3) 0.064(3) 0.011(2) 0.035(2) 0.025(3)
C23 0.077(3) 0.072(3) 0.072(3) 0.028(2) 0.029(2) 0.009(2)
C24 0.059(2) 0.051(2) 0.051(2) 0.0165(17) 0.0009(17) -0.0002(18)
C25 0.0386(17) 0.0313(15) 0.0412(16) 0.0045(12) -0.0060(13) -0.0020(12)
O3 0.117(3) 0.096(3) 0.079(2) -0.013(2) -0.010(2) 0.025(3)
C28 0.165(8) 0.166(8) 0.131(6) 0.022(6) 0.052(6) 0.081(7)
C27 0.083(6) 0.066(5) 0.089(5) -0.001(4) 0.025(5) 0.008(4)
C26 0.203(10) 0.281(13) 0.111(6) -0.091(8) -0.056(7) 0.055(10)
C26A 0.165(8) 0.166(8) 0.131(6) 0.022(6) 0.052(6) 0.081(7)
C27A 0.083(6) 0.066(5) 0.089(5) -0.001(4) 0.025(5) 0.008(4)
C28A 0.203(10) 0.281(13) 0.111(6) -0.091(8) -0.056(7) 0.055(10)
O3A 0.117(3) 0.096(3) 0.079(2) -0.013(2) -0.010(2) 0.025(3)

loop_
_atom_type_symbol
_atom_type_description
_atom_type_scat_dispersion_real
_atom_type_scat_dispersion_imag
_atom_type_scat_source
C C 0.0033 0.0016 'International Tables Vol C Tables 4.2.6.8 and 6.1.1.4'
H H 0.0000 0.0000 'International Tables Vol C Tables 4.2.6.8 and 6.1.1.4'
Fe Fe 0.3463 0.8444 'International Tables Vol C Tables 4.2.6.8 and 6.1.1.4'
N N 0.0061 0.0033 'International Tables Vol C Tables 4.2.6.8 and 6.1.1.4'
O O 0.0106 0.0060 'International Tables Vol C Tables 4.2.6.8 and 6.1.1.4'

loop_
_geom_angle_atom_site_label_1
_geom_angle_atom_site_label_2
_geom_angle_atom_site_label_3
_geom_angle
_geom_angle_site_symmetry_1
_geom_angle_site_symmetry_3
_geom_angle_publ_flag
C1 Fe1 C2 38.5(2) . . ?
C1 Fe1 C6 109.3(2) . . ?
C1 Fe1 C7 123.2(2) . . ?
C1 Fe1 C8 158.1(2) . . ?
C2 Fe1 C6 121.4(2) . . ?
C2 Fe1 C7 106.6(2) . . ?
C3 Fe1 C1 65.6(3) . . ?
C3 Fe1 C2 39.5(3) . . ?
C3 Fe1 C4 40.6(3) . . ?
C3 Fe1 C5 67.2(2) . . ?
C3 Fe1 C6 155.6(3) . . ?
C3 Fe1 C7 120.6(2) . . ?
C3 Fe1 C8 107.5(2) . . ?
C3 Fe1 C9 124.6(2) . . ?
C3 Fe1 C10 162.1(3) . . ?
C4 Fe1 C1 67.7(3) . . ?
C4 Fe1 C2 67.9(3) . . ?
C4 Fe1 C5 41.2(3) . . ?
C4 Fe1 C6 162.3(3) . . ?
C4 Fe1 C7 156.4(3) . . ?
C4 Fe1 C8 121.8(3) . . ?
C4 Fe1 C9 108.4(2) . . ?
C4 Fe1 C10 125.4(2) . . ?
C5 Fe1 C1 39.6(2) . . ?
C5 Fe1 C2 66.5(2) . . ?
C5 Fe1 C6 125.3(2) . . ?
C5 Fe1 C7 159.6(2) . . ?
C5 Fe1 C8 159.6(3) . . ?
C5 Fe1 C9 125.0(2) . . ?
C5 Fe1 C10 109.93(17) . . ?
C6 Fe1 C7 40.25(16) . . ?
C8 Fe1 C2 122.9(2) . . ?
C8 Fe1 C6 67.80(17) . . ?
C8 Fe1 C7 40.38(19) . . ?
C9 Fe1 C1 160.67(19) . . ?
C9 Fe1 C2 159.5(2) . . ?
C9 Fe1 C6 68.33(15) . . ?
C9 Fe1 C7 68.21(17) . . ?
C9 Fe1 C8 40.45(16) . . ?
C10 Fe1 C1 124.37(19) . . ?
C10 Fe1 C2 157.4(2) . . ?
C10 Fe1 C6 40.71(13) . . ?
C10 Fe1 C7 68.52(15) . . ?
C10 Fe1 C8 68.63(14) . . ?
C10 Fe1 C9 41.22(13) . . ?
C17 O2 H2 109.5 . . ?
C13 N1 H1 117.1 . . ?
C13 N1 C20 125.8(2) . . ?
C20 N1 H1 117.1 . . ?
H2A N2 H2B 119(4) . . ?
C25 N2 H2A 104(3) . . ?
C25 N2 H2B 113(3) . . ?
Fe1 C1 H1A 125.9 . . ?
C2 C1 Fe1 70.8(3) . . ?
C2 C1 H1A 125.0 . . ?
C2 C1 C5 110.0(6) . . ?
C5 C1 Fe1 69.9(3) . . ?
C5 C1 H1A 125.0 . . ?
Fe1 C2 H2C 125.3 . . ?
C1 C2 Fe1 70.6(3) . . ?
C1 C2 H2C 125.9 . . ?
C1 C2 C3 108.2(6) . . ?
C3 C2 Fe1 69.8(3) . . ?
C3 C2 H2C 125.9 . . ?
Fe1 C3 H3 125.9 . . ?
C2 C3 Fe1 70.8(3) . . ?
C2 C3 H3 125.3 . . ?
C2 C3 C4 109.5(6) . . ?
C4 C3 Fe1 69.7(3) . . ?
C4 C3 H3 125.3 . . ?
Fe1 C4 H4 124.9 . . ?
C3 C4 Fe1 69.7(3) . . ?
C3 C4 H4 127.6 . . ?
C3 C4 C5 104.8(6) . . ?
C5 C4 Fe1 69.5(3) . . ?
C5 C4 H4 127.6 . . ?
Fe1 C5 H5 125.5 . . ?
C1 C5 Fe1 70.5(3) . . ?
C1 C5 C4 107.6(5) . . ?
C1 C5 H5 126.2 . . ?
C4 C5 Fe1 69.3(3) . . ?
C4 C5 H5 126.2 . . ?
Fe1 C6 H6 126.6 . . ?
C7 C6 Fe1 70.0(2) . . ?
C7 C6 H6 125.6 . . ?
C7 C6 C10 108.8(3) . . ?
C10 C6 Fe1 69.35(19) . . ?
C10 C6 H6 125.6 . . ?
Fe1 C7 H7 126.2 . . ?
C6 C7 Fe1 69.7(2) . . ?
C6 C7 H7 126.1 . . ?
C6 C7 C8 107.9(4) . . ?
C8 C7 Fe1 69.6(3) . . ?
C8 C7 H7 126.1 . . ?
Fe1 C8 H8 126.2 . . ?
C7 C8 Fe1 70.0(2) . . ?
C7 C8 H8 125.7 . . ?
C9 C8 Fe1 69.6(2) . . ?
C9 C8 C7 108.5(3) . . ?
C9 C8 H8 125.7 . . ?
Fe1 C9 H9 126.2 . . ?
C8 C9 Fe1 70.0(2) . . ?
C8 C9 H9 126.1 . . ?
C8 C9 C10 107.9(3) . . ?
C10 C9 Fe1 69.37(19) . . ?
C10 C9 H9 126.1 . . ?
C6 C10 Fe1 69.93(19) . . ?
C6 C10 C9 106.9(3) . . ?
C6 C10 C11 123.3(3) . . ?
C9 C10 Fe1 69.41(18) . . ?
C9 C10 C11 129.8(3) . . ?
C11 C10 Fe1 128.0(2) . . ?
O1 C11 C10 117.4(3) . . ?
O1 C11 C12 123.3(3) . . ?
C12 C11 C10 119.2(3) . . ?
C11 C12 H12 118.0 . . ?
C13 C12 C11 124.0(3) . . ?
C13 C12 H12 118.0 . . ?
N1 C13 C12 120.8(3) . . ?
N1 C13 C14 118.6(3) . . ?
C12 C13 C14 120.5(3) . . ?
C15 C14 C13 120.2(3) . . ?
C15 C14 C19 118.2(3) . . ?
C19 C14 C13 121.5(3) . . ?
C14 C15 H15 119.7 . . ?
C14 C15 C16 120.6(3) . . ?
C16 C15 H15 119.7 . . ?
C15 C16 H16 119.8 . . ?
C17 C16 C15 120.4(3) . . ?
C17 C16 H16 119.8 . . ?
O2 C17 C16 122.7(3) . . ?
O2 C17 C18 118.3(3) . . ?
C16 C17 C18 119.0(3) . . ?
C17 C18 H18 119.7 . . ?
C19 C18 C17 120.6(3) . . ?
C19 C18 H18 119.7 . . ?
C14 C19 H19 119.5 . . ?
C18 C19 C14 121.1(3) . . ?
C18 C19 H19 119.5 . . ?
N1 C20 H20 109.2 . . ?
N1 C20 C21 110.8(3) . . ?
N1 C20 C25 107.1(2) . . ?
C21 C20 H20 109.2 . . ?
C21 C20 C25 111.3(3) . . ?
C25 C20 H20 109.2 . . ?
C20 C21 H21A 109.3 . . ?
C20 C21 H21B 109.3 . . ?
C20 C21 C22 111.5(3) . . ?
H21A C21 H21B 108.0 . . ?
C22 C21 H21A 109.3 . . ?
C22 C21 H21B 109.3 . . ?
C21 C22 H22A 109.7 . . ?
C21 C22 H22B 109.7 . . ?
H22A C22 H22B 108.2 . . ?
C23 C22 C21 110.0(4) . . ?
C23 C22 H22A 109.7 . . ?
C23 C22 H22B 109.7 . . ?
C22 C23 H23A 109.4 . . ?
C22 C23 H23B 109.4 . . ?
H23A C23 H23B 108.0 . . ?
C24 C23 C22 111.3(4) . . ?
C24 C23 H23A 109.4 . . ?
C24 C23 H23B 109.4 . . ?
C23 C24 H24A 109.1 . . ?
C23 C24 H24B 109.1 . . ?
H24A C24 H24B 107.9 . . ?
C25 C24 C23 112.3(3) . . ?
C25 C24 H24A 109.1 . . ?
C25 C24 H24B 109.1 . . ?
N2 C25 C20 113.0(3) . . ?
N2 C25 C24 109.9(3) . . ?
N2 C25 H25 107.7 . . ?
C20 C25 H25 107.7 . . ?
C24 C25 C20 110.9(3) . . ?
C24 C25 H25 107.7 . . ?
C27 O3 H3A 109.5 . . ?
H28A C28 H28B 109.5 . . ?
H28A C28 H28C 109.5 . . ?
H28B C28 H28C 109.5 . . ?
C27 C28 H28A 109.5 . . ?
C27 C28 H28B 109.5 . . ?
C27 C28 H28C 109.5 . . ?
O3 C27 C28 109.8(6) . . ?
O3 C27 H27 106.1 . . ?
O3 C27 C26 111.9(6) . . ?
C28 C27 H27 106.1 . . ?
C26 C27 C28 116.0(7) . . ?
C26 C27 H27 106.1 . . ?
C27 C26 H26A 109.5 . . ?
C27 C26 H26B 109.5 . . ?
C27 C26 H26C 109.5 . . ?
H26A C26 H26B 109.5 . . ?
H26A C26 H26C 109.5 . . ?
H26B C26 H26C 109.5 . . ?
H C26A HA 109.5 . . ?
H C26A HB 109.5 . . ?
HA C26A HB 109.5 . . ?
C27A C26A H 109.5 . . ?
C27A C26A HA 109.5 . . ?
C27A C26A HB 109.5 . . ?
C26A C27A HC 105.5 . . ?
C28A C27A C26A 115.8(8) . . ?
C28A C27A HC 105.5 . . ?
O3A C27A C26A 110.6(8) . . ?
O3A C27A HC 105.5 . . ?
O3A C27A C28A 113.0(8) . . ?
C27A C28A HD 109.5 . . ?
C27A C28A HE 109.5 . . ?
C27A C28A HF 109.5 . . ?
HD C28A HE 109.5 . . ?
HD C28A HF 109.5 . . ?
HE C28A HF 109.5 . . ?
C27A O3A HG 109.5 . . ?

loop_
_geom_bond_atom_site_label_1
_geom_bond_atom_site_label_2
_geom_bond_distance
_geom_bond_site_symmetry_2
_geom_bond_publ_flag
Fe1 C1 2.039(5) . ?
Fe1 C2 2.042(4) . ?
Fe1 C3 2.029(5) . ?
Fe1 C4 2.029(5) . ?
Fe1 C5 2.031(5) . ?
Fe1 C6 2.044(4) . ?
Fe1 C7 2.048(4) . ?
Fe1 C8 2.042(4) . ?
Fe1 C9 2.037(3) . ?
Fe1 C10 2.036(3) . ?
O1 C11 1.249(4) . ?
O2 H2 0.8200 . ?
O2 C17 1.354(4) . ?
N1 H1 0.8600 . ?
N1 C13 1.360(4) . ?
N1 C20 1.467(4) . ?
N2 H2A 0.87(5) . ?
N2 H2B 0.91(4) . ?
N2 C25 1.473(5) . ?
C1 H1A 0.9300 . ?
C1 C2 1.347(7) . ?
C1 C5 1.380(8) . ?
C2 H2C 0.9300 . ?
C2 C3 1.375(9) . ?
C3 H3 0.9300 . ?
C3 C4 1.409(9) . ?
C4 H4 0.9300 . ?
C4 C5 1.428(9) . ?
C5 H5 0.9300 . ?
C6 H6 0.9300 . ?
C6 C7 1.408(6) . ?
C6 C10 1.419(5) . ?
C7 H7 0.9300 . ?
C7 C8 1.412(7) . ?
C8 H8 0.9300 . ?
C8 C9 1.410(6) . ?
C9 H9 0.9300 . ?
C9 C10 1.434(5) . ?
C10 C11 1.479(4) . ?
C11 C12 1.421(4) . ?
C12 H12 0.9300 . ?
C12 C13 1.377(4) . ?
C13 C14 1.481(4) . ?
C14 C15 1.386(4) . ?
C14 C19 1.398(4) . ?
C15 H15 0.9300 . ?
C15 C16 1.391(4) . ?
C16 H16 0.9300 . ?
C16 C17 1.384(5) . ?
C17 C18 1.387(4) . ?
C18 H18 0.9300 . ?
C18 C19 1.371(5) . ?
C19 H19 0.9300 . ?
C20 H20 0.9800 . ?
C20 C21 1.518(5) . ?
C20 C25 1.533(4) . ?
C21 H21A 0.9700 . ?
C21 H21B 0.9700 . ?
C21 C22 1.527(6) . ?
C22 H22A 0.9700 . ?
C22 H22B 0.9700 . ?
C22 C23 1.521(6) . ?
C23 H23A 0.9700 . ?
C23 H23B 0.9700 . ?
C23 C24 1.517(6) . ?
C24 H24A 0.9700 . ?
C24 H24B 0.9700 . ?
C24 C25 1.515(5) . ?
C25 H25 0.9800 . ?
O3 H3A 0.8200 . ?
O3 C27 1.409(8) . ?
C28 H28A 0.9600 . ?
C28 H28B 0.9600 . ?
C28 H28C 0.9600 . ?
C28 C27 1.460(9) . ?
C27 H27 0.9800 . ?
C27 C26 1.425(9) . ?
C26 H26A 0.9600 . ?
C26 H26B 0.9600 . ?
C26 H26C 0.9600 . ?
C26A H 0.9600 . ?
C26A HA 0.9600 . ?
C26A HB 0.9600 . ?
C26A C27A 1.464(10) . ?
C27A HC 0.9800 . ?
C27A C28A 1.423(10) . ?
C27A O3A 1.392(10) . ?
C28A HD 0.9600 . ?
C28A HE 0.9600 . ?
C28A HF 0.9600 . ?
O3A HG 0.8200 . ?

loop_
_geom_hbond_atom_site_label_D
_geom_hbond_atom_site_label_H
_geom_hbond_atom_site_label_A
_geom_hbond_distance_DH
_geom_hbond_distance_HA
_geom_hbond_distance_DA
_geom_hbond_angle_DHA
_geom_hbond_site_symmetry_A
O2 H2 N2 0.82 1.87 2.692(4) 175.1 1_545
N1 H1 O1 0.86 2.17 2.675(3) 117.1 .
N2 H2B O3 0.91(4) 2.34(4) 3.205(5) 159(4) .
N2 H2B O3A 0.91(4) 2.34(4) 3.205(5) 159(4) .
O3 H3A O1 0.82 2.04 2.841(4) 165.0 .
O3A HG O1 0.82 2.10 2.841(4) 149.5 .

loop_
_geom_torsion_atom_site_label_1
_geom_torsion_atom_site_label_2
_geom_torsion_atom_site_label_3
_geom_torsion_atom_site_label_4
_geom_torsion
_geom_torsion_site_symmetry_1
_geom_torsion_site_symmetry_2
_geom_torsion_site_symmetry_3
_geom_torsion_site_symmetry_4
_geom_torsion_publ_flag
Fe1 C1 C2 C3 -59.9(4) . . . . ?
Fe1 C1 C5 C4 59.7(4) . . . . ?
Fe1 C2 C3 C4 -59.1(4) . . . . ?
Fe1 C3 C4 C5 -61.0(4) . . . . ?
Fe1 C4 C5 C1 -60.4(3) . . . . ?
Fe1 C6 C7 C8 59.3(3) . . . . ?
Fe1 C6 C10 C9 -59.9(2) . . . . ?
Fe1 C6 C10 C11 123.0(3) . . . . ?
Fe1 C7 C8 C9 59.1(3) . . . . ?
Fe1 C8 C9 C10 59.2(3) . . . . ?
Fe1 C9 C10 C6 60.2(2) . . . . ?
Fe1 C9 C10 C11 -122.9(4) . . . . ?
Fe1 C10 C11 O1 92.3(4) . . . . ?
Fe1 C10 C11 C12 -92.2(3) . . . . ?
O1 C11 C12 C13 13.6(5) . . . . ?
O2 C17 C18 C19 179.8(3) . . . . ?
N1 C13 C14 C15 141.6(3) . . . . ?
N1 C13 C14 C19 -40.9(4) . . . . ?
N1 C20 C21 C22 -175.1(3) . . . . ?
N1 C20 C25 N2 -61.1(4) . . . . ?
N1 C20 C25 C24 175.2(3) . . . . ?
C1 C2 C3 Fe1 60.5(4) . . . . ?
C1 C2 C3 C4 1.4(7) . . . . ?
C2 C1 C5 Fe1 -59.6(4) . . . . ?
C2 C1 C5 C4 0.1(6) . . . . ?
C2 C3 C4 Fe1 59.7(4) . . . . ?
C2 C3 C4 C5 -1.3(6) . . . . ?
C3 C4 C5 Fe1 61.2(4) . . . . ?
C3 C4 C5 C1 0.8(6) . . . . ?
C5 C1 C2 Fe1 59.0(4) . . . . ?
C5 C1 C2 C3 -0.9(6) . . . . ?
C6 C7 C8 Fe1 -59.4(3) . . . . ?
C6 C7 C8 C9 -0.3(5) . . . . ?
C6 C10 C11 O1 2.7(5) . . . . ?
C6 C10 C11 C12 178.2(3) . . . . ?
C7 C6 C10 Fe1 59.1(3) . . . . ?
C7 C6 C10 C9 -0.8(4) . . . . ?
C7 C6 C10 C11 -178.0(3) . . . . ?
C7 C8 C9 Fe1 -59.4(3) . . . . ?
C7 C8 C9 C10 -0.2(5) . . . . ?
C8 C9 C10 Fe1 -59.6(3) . . . . ?
C8 C9 C10 C6 0.6(4) . . . . ?
C8 C9 C10 C11 177.5(3) . . . . ?
C9 C10 C11 O1 -173.7(4) . . . . ?
C9 C10 C11 C12 1.7(5) . . . . ?
C10 C6 C7 Fe1 -58.7(3) . . . . ?
C10 C6 C7 C8 0.7(5) . . . . ?
C10 C11 C12 C13 -161.6(3) . . . . ?
C11 C12 C13 N1 -7.1(5) . . . . ?
C11 C12 C13 C14 174.5(3) . . . . ?
C12 C13 C14 C15 -39.9(4) . . . . ?
C12 C13 C14 C19 137.6(3) . . . . ?
C13 N1 C20 C21 -60.4(4) . . . . ?
C13 N1 C20 C25 178.0(3) . . . . ?
C13 C14 C15 C16 176.7(3) . . . . ?
C13 C14 C19 C18 -176.1(3) . . . . ?
C14 C15 C16 C17 -0.5(5) . . . . ?
C15 C14 C19 C18 1.4(5) . . . . ?
C15 C16 C17 O2 -179.3(3) . . . . ?
C15 C16 C17 C18 1.4(5) . . . . ?
C16 C17 C18 C19 -0.8(5) . . . . ?
C17 C18 C19 C14 -0.6(5) . . . . ?
C19 C14 C15 C16 -0.9(5) . . . . ?
C20 N1 C13 C12 146.6(3) . . . . ?
C20 N1 C13 C14 -35.0(5) . . . . ?
C20 C21 C22 C23 56.9(6) . . . . ?
C21 C20 C25 N2 177.7(3) . . . . ?
C21 C20 C25 C24 53.9(4) . . . . ?
C21 C22 C23 C24 -56.2(6) . . . . ?
C22 C23 C24 C25 55.7(6) . . . . ?
C23 C24 C25 N2 -179.5(3) . . . . ?
C23 C24 C25 C20 -53.9(5) . . . . ?
C25 C20 C21 C22 -56.0(4) . . . . ?
